data_4504766
loop_
_publ_author_name
'Chen, Banglin'
'Fronczek, Frank R.'
'Courtney, Brandy H.'
'Zapata, Fatima'

_publ_section_title
;
 \a-Po Nets of Copper(II)-trans-1,4-Cyclohexanedicarboxylate Frameworks
 Based on a Paddle-Wheel Building Block and Its Enlarged Dimer
;
_journal_issue 4
_journal_name_full 'Crystal Growth &amp; Design'
_journal_page_first 825
_journal_paper_doi 10.1021/cg050585e
_journal_volume 6
_journal_year 2006
_chemical_compound_source 'local laboratory'
_chemical_formula_moiety 'Cu2 (C8 H10 O4)2 (C10 H8 N2), 0.5(C8 H12 O4), 1.25(H2 O)'
_chemical_formula_sum 'C30 H36.5 Cu2 N2 O11.25'
_chemical_formula_weight 732.20
_chemical_name_systematic
; 
 ? 
;
_space_group_IT_number 2
_symmetry_cell_setting triclinic
_symmetry_space_group_name_Hall '-P 1'
_symmetry_space_group_name_H-M 'P -1'
_atom_sites_solution_hydrogens geom
_atom_sites_solution_primary direct
_atom_sites_solution_secondary difmap
_audit_creation_method SHELXL-97
_cell_angle_alpha 87.357(11)
_cell_angle_beta 88.031(12)
_cell_angle_gamma 68.716(16)
_cell_formula_units_Z 2
_cell_length_a 10.804(2)
_cell_length_b 10.741(3)
_cell_length_c 14.050(4)
_cell_measurement_reflns_used 5779
_cell_measurement_temperature 110
_cell_measurement_theta_max 26.733
_cell_measurement_theta_min 2.546
_cell_volume 1517.3(7)
_computing_cell_refinement 'Denzo and Scalepack (Otwinowski & Minor, 1997)'
_computing_data_collection 'COLLECT (Nonius, 2000)'
_computing_data_reduction 'Denzo and Scalepack (Otwinowski & Minor, 1997)'
_computing_molecular_graphics 'Ortep-3 for Windows (Farrugia, 1997)'
_computing_publication_material 'SHELXL-97 (Sheldrick, 1997)'
_computing_structure_refinement 'SHELXL-97 (Sheldrick, 1997)'
_computing_structure_solution 'SIR97 (Altomare  et al., 1999)'
_diffrn_ambient_temperature 110
_diffrn_measured_fraction_theta_full 0.960
_diffrn_measured_fraction_theta_max 0.960
_diffrn_measurement_device_type 'KappaCCD (with Oxford Cryostream)'
_diffrn_measurement_method ' \w scans with \k offsets'
_diffrn_radiation_monochromator graphite
_diffrn_radiation_source 'fine-focus sealed tube'
_diffrn_radiation_type MoK\a
_diffrn_radiation_wavelength 0.71073
_diffrn_reflns_av_R_equivalents 0.0772
_diffrn_reflns_av_sigmaI/netI 0.1379
_diffrn_reflns_limit_h_max 13
_diffrn_reflns_limit_h_min -13
_diffrn_reflns_limit_k_max 13
_diffrn_reflns_limit_k_min -13
_diffrn_reflns_limit_l_max 17
_diffrn_reflns_limit_l_min -17
_diffrn_reflns_number 18412
_diffrn_reflns_theta_full 26.74
_diffrn_reflns_theta_max 26.74
_diffrn_reflns_theta_min 3.35
_diffrn_standards_decay_% <2
_diffrn_standards_number 0
_exptl_absorpt_coefficient_mu 1.467
_exptl_absorpt_correction_T_max 0.889
_exptl_absorpt_correction_T_min 0.784
_exptl_absorpt_correction_type multi-scan
_exptl_absorpt_process_details 'Denzo and Scalepack (Otwinowski & Minor, 1997)'
_exptl_crystal_colour green
_exptl_crystal_density_diffrn 1.597
_exptl_crystal_density_method 'not measured'
_exptl_crystal_description fragment
_exptl_crystal_F_000 752
_exptl_crystal_size_max 0.10
_exptl_crystal_size_mid 0.08
_exptl_crystal_size_min 0.08
_refine_diff_density_max 2.911
_refine_diff_density_min -0.878
_refine_diff_density_rms 0.188
_refine_ls_extinction_method none
_refine_ls_goodness_of_fit_ref 1.058
_refine_ls_hydrogen_treatment constr
_refine_ls_matrix_type full
_refine_ls_number_parameters 261
_refine_ls_number_reflns 6196
_refine_ls_number_restraints 3
_refine_ls_restrained_S_all 1.058
_refine_ls_R_factor_all 0.1558
_refine_ls_R_factor_gt 0.0825
_refine_ls_shift/su_max 0.001
_refine_ls_shift/su_mean 0.000
_refine_ls_structure_factor_coef Fsqd
_refine_ls_weighting_details 'calc w=1/[\s^2^(Fo^2^)+(0.0865P)^2^+8.5189P] where P=(Fo^2^+2Fc^2^)/3'
_refine_ls_weighting_scheme calc
_refine_ls_wR_factor_gt 0.1891
_refine_ls_wR_factor_ref 0.2203
_reflns_number_gt 3568
_reflns_number_total 6196
_reflns_threshold_expression I>2\s(I)
_cod_data_source_file cg050585esi20051105_115011.cif
_cod_data_source_block 1
_cod_depositor_comments
;
The following automatic conversions were performed:

'_symmetry_cell_setting' value 'Triclinic' changed to 'triclinic'
according to /home/saulius/struct/CIF-dictionaries/cif_core.dic
dictionary named 'cif_core.dic' version 2.4.1 from 2010-06-29.

Automatic conversion script
Id: cif_fix_values 1715 2011-07-08 13:25:40Z adriana 
;
_cod_original_sg_symbol_H-M 'P -1          '
_cod_database_code 4504766

loop_
_symmetry_equiv_pos_as_xyz
'x, y, z'
'-x, -y, -z'

loop_
_atom_site_label
_atom_site_type_symbol
_atom_site_fract_x
_atom_site_fract_y
_atom_site_fract_z
_atom_site_U_iso_or_equiv
_atom_site_adp_type
_atom_site_occupancy
_atom_site_symmetry_multiplicity
_atom_site_calc_flag
_atom_site_refinement_flags
_atom_site_disorder_assembly
_atom_site_disorder_group
C22 C 0.3632(10) 0.1801(10) -0.0167(6) 0.0183(13) Uiso 0.888(13) 1 d P A 1
H22 H 0.4419 0.1310 -0.0509 0.022 Uiso 0.888(13) 1 calc PR A 1
C23 C 0.3659(10) 0.1750(10) 0.0825(6) 0.0183(13) Uiso 0.888(13) 1 d P A 1
H23 H 0.4443 0.1216 0.1147 0.022 Uiso 0.888(13) 1 calc PR A 1
C25 C 0.1400(10) 0.3249(10) 0.0828(6) 0.0183(13) Uiso 0.888(13) 1 d P A 1
H25 H 0.0607 0.3772 0.1151 0.022 Uiso 0.888(13) 1 calc PR A 1
C26 C 0.1443(10) 0.3236(10) -0.0160(6) 0.0183(13) Uiso 0.888(13) 1 d P A 1
H26 H 0.0667 0.3757 -0.0497 0.022 Uiso 0.888(13) 1 calc PR A 1
C22B C 0.314(7) 0.158(8) -0.018(5) 0.0183(13) Uiso 0.112(13) 1 d PD A 2
H22B H 0.3652 0.0809 -0.0517 0.022 Uiso 0.112(13) 1 calc PR A 2
C23B C 0.320(6) 0.145(8) 0.086(5) 0.0183(13) Uiso 0.112(13) 1 d PD A 2
H23B H 0.3715 0.0630 0.1166 0.022 Uiso 0.112(13) 1 calc PR A 2
C25B C 0.184(7) 0.359(8) 0.085(5) 0.0183(13) Uiso 0.112(13) 1 d PD A 2
H25B H 0.1331 0.4390 0.1160 0.022 Uiso 0.112(13) 1 calc PR A 2
C26B C 0.188(7) 0.355(8) -0.018(5) 0.0183(13) Uiso 0.112(13) 1 d PD A 2
H26B H 0.1389 0.4353 -0.0527 0.022 Uiso 0.112(13) 1 calc PR A 2
Cu1 Cu 0.25143(9) 0.25127(9) 0.78033(6) 0.0121(3) Uani 1 1 d . . .
Cu2 Cu 0.24381(9) 0.24522(10) 0.59470(6) 0.0125(3) Uani 1 1 d . . .
O1 O 0.1982(6) 0.4475(6) 0.7577(4) 0.0234(14) Uani 1 1 d . . .
O2 O 0.2154(6) 0.4354(6) 0.5994(4) 0.0223(13) Uani 1 1 d . . .
O3 O 0.4384(5) 0.2319(6) 0.7595(4) 0.0234(14) Uani 1 1 d . . .
O4 O 0.4384(5) 0.2000(6) 0.6036(4) 0.0212(13) Uani 1 1 d . . .
O5 O 0.3028(6) 1.0538(6) 0.7727(4) 0.0243(14) Uani 1 1 d . . .
O6 O 0.2693(6) 1.0549(6) 0.6167(4) 0.0208(13) Uani 1 1 d . . .
O7 O 1.0643(5) 0.2661(6) 0.7758(4) 0.0253(14) Uani 1 1 d . . .
O8 O 1.0507(5) 0.2877(6) 0.6171(4) 0.0211(13) Uani 1 1 d . . .
O9 O 0.7034(7) 0.1312(7) 0.0212(5) 0.0428(18) Uani 1 1 d . . .
H9 H 0.7771 0.0676 0.0230 0.064 Uiso 1 1 calc R . .
O10 O 0.8302(7) 0.2560(7) -0.0052(5) 0.0429(18) Uani 1 1 d . . .
O11 O 0.9234(6) -0.0724(6) 0.0590(4) 0.0315(15) Uani 1 1 d . . .
O12 O 1.074(3) 0.063(3) 0.4682(19) 0.042(7) Uiso 0.25 1 d P . .
N1 N 0.2456(7) 0.2468(7) 0.4419(4) 0.0153(14) Uiso 1 1 d . . .
N2 N 0.2536(7) 0.2517(7) -0.0663(5) 0.0148(14) Uiso 1 1 d D . .
C1 C 0.2038(8) 0.4977(8) 0.6756(5) 0.0166(17) Uiso 1 1 d . . .
C2 C 0.1982(8) 0.6402(8) 0.6639(6) 0.0188(18) Uiso 1 1 d . . .
H2 H 0.1376 0.6843 0.6100 0.023 Uiso 1 1 d R . .
C3 C 0.1463(9) 0.7238(9) 0.7526(6) 0.0221(19) Uiso 1 1 d . . .
H3A H 0.0525 0.7339 0.7653 0.026 Uiso 1 1 d R . .
H3B H 0.1987 0.6775 0.8088 0.026 Uiso 1 1 d R . .
C4 C 0.1546(8) 0.8624(8) 0.7365(6) 0.0190(18) Uiso 1 1 d . . .
H4A H 0.0931 0.9120 0.6854 0.023 Uiso 1 1 d R . .
H4B H 0.1256 0.9129 0.7956 0.023 Uiso 1 1 d R . .
C5 C 0.2953(8) 0.8557(8) 0.7090(5) 0.0179(18) Uiso 1 1 d . . .
H5 H 0.3556 0.8098 0.7626 0.021 Uiso 1 1 d R . .
C6 C 0.3439(8) 0.7748(9) 0.6210(6) 0.0220(19) Uiso 1 1 d . . .
H6A H 0.4368 0.7663 0.6064 0.026 Uiso 1 1 d R . .
H6B H 0.2890 0.8218 0.5661 0.026 Uiso 1 1 d R . .
C7 C 0.3379(8) 0.6355(8) 0.6355(6) 0.0202(19) Uiso 1 1 d . . .
H7A H 0.4010 0.5851 0.6855 0.024 Uiso 1 1 d R . .
H7B H 0.3658 0.5870 0.5756 0.024 Uiso 1 1 d R . .
C8 C 0.2910(8) 0.9989(8) 0.6981(6) 0.0173(18) Uiso 1 1 d . . .
C9 C 0.4926(8) 0.2093(8) 0.6782(5) 0.0167(18) Uiso 1 1 d . . .
C10 C 0.6364(8) 0.1984(8) 0.6682(5) 0.0154(17) Uiso 1 1 d . . .
H10 H 0.6818 0.1302 0.6199 0.018 Uiso 1 1 d R . .
C11 C 0.6398(8) 0.3333(9) 0.6310(6) 0.0220(19) Uiso 1 1 d . . .
H11A H 0.5923 0.4029 0.6768 0.026 Uiso 1 1 d R . .
H11B H 0.5924 0.3575 0.5699 0.026 Uiso 1 1 d R . .
C12 C 0.7816(8) 0.3291(9) 0.6156(6) 0.0201(19) Uiso 1 1 d . . .
H12A H 0.8269 0.2652 0.5657 0.024 Uiso 1 1 d R . .
H12B H 0.7790 0.4188 0.5934 0.024 Uiso 1 1 d R . .
C13 C 0.8593(8) 0.2886(9) 0.7075(6) 0.0202(18) Uiso 1 1 d . . .
H13 H 0.8132 0.3572 0.7554 0.024 Uiso 1 1 d R . .
C14 C 0.8547(8) 0.1537(8) 0.7461(6) 0.0210(19) Uiso 1 1 d . . .
H14A H 0.9039 0.0827 0.7017 0.025 Uiso 1 1 d R . .
H14B H 0.8992 0.1309 0.8083 0.025 Uiso 1 1 d R . .
C15 C 0.7130(8) 0.1574(9) 0.7595(6) 0.023(2) Uiso 1 1 d . . .
H15A H 0.7145 0.0678 0.7810 0.028 Uiso 1 1 d R . .
H15B H 0.6668 0.2211 0.8093 0.028 Uiso 1 1 d R . .
C16 C 1.0015(8) 0.2817(8) 0.6987(5) 0.0141(17) Uiso 1 1 d . . .
C17 C 0.1562(8) 0.3438(8) 0.3902(5) 0.0157(17) Uiso 1 1 d . . .
H17 H 0.0886 0.4115 0.4234 0.019 Uiso 1 1 d R . .
C18 C 0.1565(8) 0.3513(8) 0.2920(5) 0.0181(18) Uiso 1 1 d . . .
H18 H 0.0930 0.4252 0.2595 0.022 Uiso 1 1 d R . .
C19 C 0.2503(8) 0.2512(9) 0.2413(6) 0.0196(19) Uiso 1 1 d . A .
C20 C 0.3443(8) 0.1485(8) 0.2928(5) 0.0181(18) Uiso 1 1 d . . .
H20 H 0.4127 0.0798 0.2609 0.022 Uiso 1 1 d R . .
C21 C 0.3371(8) 0.1481(8) 0.3929(5) 0.0184(18) Uiso 1 1 d . . .
H21 H 0.3987 0.0752 0.4276 0.022 Uiso 1 1 d R . .
C24 C 0.2515(8) 0.2497(9) 0.1346(6) 0.0201(19) Uiso 1 1 d D . .
C27 C 0.7226(10) 0.2445(10) 0.0004(6) 0.031(2) Uiso 1 1 d . . .
C28 C 0.5929(9) 0.3639(9) -0.0121(6) 0.029(2) Uiso 1 1 d . . .
H28 H 0.5332 0.3331 -0.0497 0.035 Uiso 1 1 d R . .
C29 C 0.5235(9) 0.4065(9) 0.0812(6) 0.027(2) Uiso 1 1 d . . .
H29A H 0.5801 0.4370 0.1211 0.032 Uiso 1 1 d R . .
H29B H 0.5109 0.3288 0.1148 0.032 Uiso 1 1 d R . .
C30 C 0.6089(9) 0.4810(9) -0.0703(6) 0.030(2) Uiso 1 1 d . . .
H30A H 0.6695 0.5137 -0.0366 0.036 Uiso 1 1 d R . .
H30B H 0.6489 0.4512 -0.1336 0.036 Uiso 1 1 d R . .

loop_
_atom_site_aniso_label
_atom_site_aniso_U_11
_atom_site_aniso_U_22
_atom_site_aniso_U_33
_atom_site_aniso_U_23
_atom_site_aniso_U_13
_atom_site_aniso_U_12
Cu1 0.0155(5) 0.0151(6) 0.0111(5) -0.0010(4) -0.0014(4) -0.0118(4)
Cu2 0.0140(5) 0.0161(6) 0.0114(5) -0.0019(4) -0.0010(4) -0.0099(4)
O1 0.036(4) 0.019(3) 0.015(3) -0.002(2) 0.002(2) -0.010(3)
O2 0.032(4) 0.018(3) 0.018(3) 0.000(2) -0.002(2) -0.010(3)
O3 0.015(3) 0.048(4) 0.014(3) -0.003(3) 0.000(2) -0.019(3)
O4 0.019(3) 0.035(4) 0.013(3) -0.002(2) 0.001(2) -0.015(3)
O5 0.042(4) 0.018(3) 0.017(3) 0.002(2) -0.006(3) -0.015(3)
O6 0.034(4) 0.019(3) 0.016(3) -0.001(2) -0.001(2) -0.018(3)
O7 0.012(3) 0.047(4) 0.021(3) -0.002(3) 0.000(2) -0.016(3)
O8 0.016(3) 0.032(4) 0.019(3) 0.000(3) -0.001(2) -0.013(3)
O9 0.031(4) 0.032(4) 0.055(5) 0.000(3) -0.007(3) 0.001(3)
O10 0.046(5) 0.036(4) 0.037(4) -0.005(3) -0.001(3) -0.004(4)
O11 0.031(4) 0.031(4) 0.038(4) 0.000(3) 0.001(3) -0.016(3)

loop_
_atom_type_symbol
_atom_type_description
_atom_type_scat_dispersion_real
_atom_type_scat_dispersion_imag
_atom_type_scat_source
C C 0.0033 0.0016 'International Tables Vol C Tables 4.2.6.8 and 6.1.1.4'
H H 0.0000 0.0000 'International Tables Vol C Tables 4.2.6.8 and 6.1.1.4'
Cu Cu 0.3201 1.2651 'International Tables Vol C Tables 4.2.6.8 and 6.1.1.4'
N N 0.0061 0.0033 'International Tables Vol C Tables 4.2.6.8 and 6.1.1.4'
O O 0.0106 0.0060 'International Tables Vol C Tables 4.2.6.8 and 6.1.1.4'

loop_
_geom_angle_atom_site_label_1
_geom_angle_atom_site_label_2
_geom_angle_atom_site_label_3
_geom_angle
_geom_angle_site_symmetry_1
_geom_angle_site_symmetry_3
N2 C22 C23 122.9(8) . .
N2 C22 H22 118.6 . .
C23 C22 H22 118.6 . .
C22 C23 C24 119.5(8) . .
C22 C23 H23 120.2 . .
C24 C23 H23 120.2 . .
C26 C25 C24 120.1(8) . .
C26 C25 H25 120.0 . .
C24 C25 H25 120.0 . .
N2 C26 C25 123.0(8) . .
N2 C26 H26 118.5 . .
C25 C26 H26 118.5 . .
N2 C22B C23B 129(7) . .
N2 C22B H22B 115.6 . .
C23B C22B H22B 115.6 . .
C24 C23B C22B 118(6) . .
C24 C23B H23B 121.1 . .
C22B C23B H23B 121.1 . .
C24 C25B C26B 119(6) . .
C24 C25B H25B 120.6 . .
C26B C25B H25B 120.6 . .
N2 C26B C25B 125(6) . .
N2 C26B H26B 117.6 . .
C25B C26B H26B 117.6 . .
O3 Cu1 O7 169.5(2) . 1_455
O3 Cu1 O1 89.4(3) . .
O7 Cu1 O1 90.7(3) 1_455 .
O3 Cu1 O5 89.8(3) . 1_545
O7 Cu1 O5 87.8(3) 1_455 1_545
O1 Cu1 O5 167.7(2) . 1_545
O3 Cu1 N2 96.2(2) . 1_556
O7 Cu1 N2 94.3(2) 1_455 1_556
O1 Cu1 N2 96.8(2) . 1_556
O5 Cu1 N2 95.5(2) 1_545 1_556
O3 Cu1 Cu2 85.38(15) . .
O7 Cu1 Cu2 84.14(16) 1_455 .
O1 Cu1 Cu2 84.57(16) . .
O5 Cu1 Cu2 83.08(16) 1_545 .
N2 Cu1 Cu2 177.94(18) 1_556 .
O2 Cu2 O6 169.0(2) . 1_545
O2 Cu2 O8 89.7(2) . 1_455
O6 Cu2 O8 87.9(2) 1_545 1_455
O2 Cu2 O4 90.0(2) . .
O6 Cu2 O4 89.9(2) 1_545 .
O8 Cu2 O4 167.3(2) 1_455 .
O2 Cu2 N1 93.8(2) . .
O6 Cu2 N1 97.1(2) 1_545 .
O8 Cu2 N1 98.2(2) 1_455 .
O4 Cu2 N1 94.5(2) . .
O2 Cu2 Cu1 83.79(16) . .
O6 Cu2 Cu1 85.31(15) 1_545 .
O8 Cu2 Cu1 84.34(16) 1_455 .
O4 Cu2 Cu1 83.01(15) . .
N1 Cu2 Cu1 176.52(18) . .
C1 O1 Cu1 121.5(5) . .
C1 O2 Cu2 124.4(5) . .
C9 O3 Cu1 121.0(5) . .
C9 O4 Cu2 122.9(5) . .
C8 O5 Cu1 122.7(5) . 1_565
C8 O6 Cu2 122.0(5) . 1_565
C16 O7 Cu1 123.2(5) . 1_655
C16 O8 Cu2 122.4(5) . 1_655
C27 O9 H9 109.5 . .
C17 N1 C21 116.7(7) . .
C17 N1 Cu2 122.1(5) . .
C21 N1 Cu2 121.3(5) . .
C22B N2 C26B 113(5) . .
C22B N2 C26 107(3) . .
C26B N2 C26 30(3) . .
C22B N2 C22 29(3) . .
C26B N2 C22 107(3) . .
C26 N2 C22 117.3(7) . .
C22B N2 Cu1 124(4) . 1_554
C26B N2 Cu1 123(3) . 1_554
C26 N2 Cu1 120.9(6) . 1_554
C22 N2 Cu1 121.8(6) . 1_554
O1 C1 O2 124.0(8) . .
O1 C1 C2 120.0(7) . .
O2 C1 C2 116.1(7) . .
C1 C2 C7 107.6(7) . .
C1 C2 C3 114.2(7) . .
C7 C2 C3 110.7(7) . .
C1 C2 H2 107.8 . .
C7 C2 H2 108.1 . .
C3 C2 H2 108.1 . .
C4 C3 C2 110.3(6) . .
C4 C3 H3A 109.0 . .
C2 C3 H3A 109.3 . .
C4 C3 H3B 110.1 . .
C2 C3 H3B 109.9 . .
H3A C3 H3B 108.2 . .
C3 C4 C5 112.5(7) . .
C3 C4 H4A 109.4 . .
C5 C4 H4A 109.0 . .
C3 C4 H4B 109.1 . .
C5 C4 H4B 109.0 . .
H4A C4 H4B 107.7 . .
C6 C5 C8 114.3(7) . .
C6 C5 C4 110.1(7) . .
C8 C5 C4 107.3(6) . .
C6 C5 H5 108.3 . .
C8 C5 H5 108.4 . .
C4 C5 H5 108.4 . .
C5 C6 C7 111.2(7) . .
C5 C6 H6A 109.3 . .
C7 C6 H6A 109.1 . .
C5 C6 H6B 109.5 . .
C7 C6 H6B 109.7 . .
H6A C6 H6B 108.0 . .
C6 C7 C2 112.2(7) . .
C6 C7 H7A 109.4 . .
C2 C7 H7A 109.4 . .
C6 C7 H7B 109.1 . .
C2 C7 H7B 108.9 . .
H7A C7 H7B 107.8 . .
O6 C8 O5 125.2(8) . .
O6 C8 C5 117.7(7) . .
O5 C8 C5 117.0(7) . .
O4 C9 O3 126.4(7) . .
O4 C9 C10 116.1(7) . .
O3 C9 C10 117.5(7) . .
C15 C10 C9 114.1(6) . .
C15 C10 C11 109.3(7) . .
C9 C10 C11 108.6(6) . .
C15 C10 H10 108.1 . .
C9 C10 H10 108.4 . .
C11 C10 H10 108.2 . .
C12 C11 C10 111.8(7) . .
C12 C11 H11A 109.6 . .
C10 C11 H11A 109.4 . .
C12 C11 H11B 109.3 . .
C10 C11 H11B 108.7 . .
H11A C11 H11B 107.9 . .
C13 C12 C11 111.1(7) . .
C13 C12 H12A 109.7 . .
C11 C12 H12A 109.8 . .
C13 C12 H12B 109.1 . .
C11 C12 H12B 109.0 . .
H12A C12 H12B 108.1 . .
C16 C13 C12 114.6(7) . .
C16 C13 C14 110.3(7) . .
C12 C13 C14 109.2(7) . .
C16 C13 H13 107.2 . .
C12 C13 H13 107.6 . .
C14 C13 H13 107.6 . .
C15 C14 C13 112.2(7) . .
C15 C14 H14A 109.4 . .
C13 C14 H14A 109.5 . .
C15 C14 H14B 108.6 . .
C13 C14 H14B 109.1 . .
H14A C14 H14B 107.9 . .
C10 C15 C14 111.7(7) . .
C10 C15 H15A 108.7 . .
C14 C15 H15A 109.6 . .
C10 C15 H15B 109.3 . .
C14 C15 H15B 109.5 . .
H15A C15 H15B 107.9 . .
O8 C16 O7 124.5(7) . .
O8 C16 C13 118.9(7) . .
O7 C16 C13 116.6(7) . .
N1 C17 C18 124.0(7) . .
N1 C17 H17 117.8 . .
C18 C17 H17 118.2 . .
C17 C18 C19 119.7(7) . .
C17 C18 H18 119.9 . .
C19 C18 H18 120.4 . .
C18 C19 C20 117.7(7) . .
C18 C19 C24 122.3(7) . .
C20 C19 C24 120.0(7) . .
C19 C20 C21 119.0(7) . .
C19 C20 H20 120.6 . .
C21 C20 H20 120.4 . .
N1 C21 C20 122.8(7) . .
N1 C21 H21 118.7 . .
C20 C21 H21 118.6 . .
C23B C24 C25B 116(5) . .
C23B C24 C25 108(3) . .
C25B C24 C25 30(3) . .
C23B C24 C23 29(2) . .
C25B C24 C23 110(3) . .
C25 C24 C23 117.1(8) . .
C23B C24 C19 124(3) . .
C25B C24 C19 120(3) . .
C25 C24 C19 121.2(7) . .
C23 C24 C19 121.7(7) . .
O10 C27 O9 124.9(9) . .
O10 C27 C28 122.3(9) . .
O9 C27 C28 112.8(8) . .
C29 C28 C27 111.6(8) . .
C29 C28 C30 112.0(8) . .
C27 C28 C30 113.6(8) . .
C29 C28 H28 106.5 . .
C27 C28 H28 106.8 . .
C30 C28 H28 105.8 . .
C28 C29 C30 112.6(7) . 2_665
C28 C29 H29A 109.0 . .
C30 C29 H29A 108.3 2_665 .
C28 C29 H29B 109.2 . .
C30 C29 H29B 109.7 2_665 .
H29A C29 H29B 107.9 . .
C29 C30 C28 110.5(7) 2_665 .
C29 C30 H30A 108.8 2_665 .
C28 C30 H30A 108.8 . .
C29 C30 H30B 110.3 2_665 .
C28 C30 H30B 110.1 . .
H30A C30 H30B 108.2 . .

loop_
_geom_bond_atom_site_label_1
_geom_bond_atom_site_label_2
_geom_bond_distance
_geom_bond_site_symmetry_2
C22 N2 1.351(11) .
C22 C23 1.393(12) .
C22 H22 0.9500 .
C23 C24 1.406(12) .
C23 H23 0.9500 .
C25 C26 1.387(12) .
C25 C24 1.390(12) .
C25 H25 0.9500 .
C26 N2 1.350(11) .
C26 H26 0.9500 .
C22B N2 1.17(8) .
C22B C23B 1.46(10) .
C22B H22B 0.9500 .
C23B C24 1.31(8) .
C23B H23B 0.9500 .
C25B C24 1.32(7) .
C25B C26B 1.45(10) .
C25B H25B 0.9500 .
C26B N2 1.29(7) .
C26B H26B 0.9500 .
Cu1 O3 1.967(5) .
Cu1 O7 1.972(5) 1_455
Cu1 O1 1.986(6) .
Cu1 O5 1.996(6) 1_545
Cu1 N2 2.156(6) 1_556
Cu1 Cu2 2.6169(14) .
Cu2 O2 1.957(6) .
Cu2 O6 1.972(6) 1_545
Cu2 O8 1.984(5) 1_455
Cu2 O4 1.986(5) .
Cu2 N1 2.146(6) .
O1 C1 1.260(9) .
O2 C1 1.267(9) .
O3 C9 1.259(9) .
O4 C9 1.243(9) .
O5 C8 1.258(9) .
O5 Cu1 1.996(6) 1_565
O6 C8 1.256(9) .
O6 Cu2 1.972(6) 1_565
O7 C16 1.271(9) .
O7 Cu1 1.972(5) 1_655
O8 C16 1.256(9) .
O8 Cu2 1.984(5) 1_655
O9 C27 1.325(11) .
O9 H9 0.8400 .
O10 C27 1.212(11) .
N1 C17 1.339(10) .
N1 C21 1.355(10) .
N2 Cu1 2.156(6) 1_554
C1 C2 1.510(11) .
C2 C7 1.531(11) .
C2 C3 1.538(11) .
C2 H2 1.0002 .
C3 C4 1.530(11) .
C3 H3A 0.9900 .
C3 H3B 0.9900 .
C4 C5 1.532(11) .
C4 H4A 0.9900 .
C4 H4B 0.9900 .
C5 C6 1.511(11) .
C5 C8 1.523(11) .
C5 H5 1.0001 .
C6 C7 1.525(11) .
C6 H6A 0.9900 .
C6 H6B 0.9899 .
C7 H7A 0.9901 .
C7 H7B 0.9900 .
C9 C10 1.517(11) .
C10 C15 1.510(11) .
C10 C11 1.530(11) .
C10 H10 0.9999 .
C11 C12 1.524(11) .
C11 H11A 0.9899 .
C11 H11B 0.9900 .
C12 C13 1.523(11) .
C12 H12A 0.9901 .
C12 H12B 0.9899 .
C13 C16 1.512(11) .
C13 C14 1.540(11) .
C13 H13 0.9999 .
C14 C15 1.523(11) .
C14 H14A 0.9900 .
C14 H14B 0.9899 .
C15 H15A 0.9900 .
C15 H15B 0.9900 .
C17 C18 1.379(10) .
C17 H17 0.9501 .
C18 C19 1.386(11) .
C18 H18 0.9500 .
C19 C20 1.392(11) .
C19 C24 1.500(11) .
C20 C21 1.406(11) .
C20 H20 0.9500 .
C21 H21 0.9500 .
C27 C28 1.527(13) .
C28 C29 1.494(12) .
C28 C30 1.527(12) .
C28 H28 1.0000 .
C29 C30 1.508(12) 2_665
C29 H29A 0.9900 .
C29 H29B 0.9899 .
C30 C29 1.508(12) 2_665
C30 H30A 0.9899 .
C30 H30B 0.9901 .

loop_
_geom_hbond_atom_site_label_D
_geom_hbond_atom_site_label_H
_geom_hbond_atom_site_label_A
_geom_hbond_distance_DH
_geom_hbond_distance_HA
_geom_hbond_distance_DA
_geom_hbond_angle_DHA
O9 H9 O11 0.84 1.81 2.631(9) 165.1

loop_
_geom_torsion_atom_site_label_1
_geom_torsion_atom_site_label_2
_geom_torsion_atom_site_label_3
_geom_torsion_atom_site_label_4
_geom_torsion
_geom_torsion_site_symmetry_1
_geom_torsion_site_symmetry_4
N2 C22 C23 C24 -1.7(13) . .
C24 C25 C26 N2 -0.1(14) . .
N2 C22B C23B C24 -1(3) . .
C24 C25B C26B N2 0(7) . .
O3 Cu1 Cu2 O2 -82.9(3) . .
O7 Cu1 Cu2 O2 98.2(3) 1_455 .
O1 Cu1 Cu2 O2 6.9(2) . .
O5 Cu1 Cu2 O2 -173.3(3) 1_545 .
N2 Cu1 Cu2 O2 139(5) 1_556 .
O3 Cu1 Cu2 O6 98.3(2) . 1_545
O7 Cu1 Cu2 O6 -80.6(3) 1_455 1_545
O1 Cu1 Cu2 O6 -171.8(2) . 1_545
O5 Cu1 Cu2 O6 8.0(2) 1_545 1_545
N2 Cu1 Cu2 O6 -40(5) 1_556 1_545
O3 Cu1 Cu2 O8 -173.3(3) . 1_455
O7 Cu1 Cu2 O8 7.8(2) 1_455 1_455
O1 Cu1 Cu2 O8 -83.4(2) . 1_455
O5 Cu1 Cu2 O8 96.4(2) 1_545 1_455
N2 Cu1 Cu2 O8 49(5) 1_556 1_455
O3 Cu1 Cu2 O4 7.9(2) . .
O7 Cu1 Cu2 O4 -171.0(3) 1_455 .
O1 Cu1 Cu2 O4 97.7(2) . .
O5 Cu1 Cu2 O4 -82.5(2) 1_545 .
N2 Cu1 Cu2 O4 -130(5) 1_556 .
O3 Cu1 Cu2 N1 -36(3) . .
O7 Cu1 Cu2 N1 145(3) 1_455 .
O1 Cu1 Cu2 N1 54(3) . .
O5 Cu1 Cu2 N1 -126(3) 1_545 .
N2 Cu1 Cu2 N1 -174(6) 1_556 .
O3 Cu1 O1 C1 72.1(6) . .
O7 Cu1 O1 C1 -97.4(6) 1_455 .
O5 Cu1 O1 C1 -14.4(15) 1_545 .
N2 Cu1 O1 C1 168.2(6) 1_556 .
Cu2 Cu1 O1 C1 -13.3(6) . .
O6 Cu2 O2 C1 3.4(16) 1_545 .
O8 Cu2 O2 C1 81.1(6) 1_455 .
O4 Cu2 O2 C1 -86.2(6) . .
N1 Cu2 O2 C1 179.3(6) . .
Cu1 Cu2 O2 C1 -3.3(6) . .
O7 Cu1 O3 C9 -1.8(18) 1_455 .
O1 Cu1 O3 C9 -92.4(6) . .
O5 Cu1 O3 C9 75.3(6) 1_545 .
N2 Cu1 O3 C9 170.8(6) 1_556 .
Cu2 Cu1 O3 C9 -7.8(6) . .
O2 Cu2 O4 C9 72.7(6) . .
O6 Cu2 O4 C9 -96.4(6) 1_545 .
O8 Cu2 O4 C9 -16.3(15) 1_455 .
N1 Cu2 O4 C9 166.5(6) . .
Cu1 Cu2 O4 C9 -11.1(6) . .
O2 Cu2 N1 C17 -44.6(6) . .
O6 Cu2 N1 C17 134.6(6) 1_545 .
O8 Cu2 N1 C17 45.7(6) 1_455 .
O4 Cu2 N1 C17 -134.9(6) . .
Cu1 Cu2 N1 C17 -91(3) . .
O2 Cu2 N1 C21 136.2(6) . .
O6 Cu2 N1 C21 -44.6(6) 1_545 .
O8 Cu2 N1 C21 -133.6(6) 1_455 .
O4 Cu2 N1 C21 45.8(6) . .
Cu1 Cu2 N1 C21 89(3) . .
C23B C22B N2 C26B 2(5) . .
C23B C22B N2 C26 -29(4) . .
C23B C22B N2 C22 86(8) . .
C23B C22B N2 Cu1 -177.9(15) . 1_554
C25B C26B N2 C22B -2(6) . .
C25B C26B N2 C26 83(7) . .
C25B C26B N2 C22 -32(6) . .
C25B C26B N2 Cu1 178(3) . 1_554
C25 C26 N2 C22B 29(4) . .
C25 C26 N2 C26B -78(7) . .
C25 C26 N2 C22 -1.0(13) . .
C25 C26 N2 Cu1 178.7(7) . 1_554
C23 C22 N2 C22B -74(8) . .
C23 C22 N2 C26B 32(4) . .
C23 C22 N2 C26 1.9(13) . .
C23 C22 N2 Cu1 -177.8(6) . 1_554
Cu1 O1 C1 O2 15.5(11) . .
Cu1 O1 C1 C2 -163.8(5) . .
Cu2 O2 C1 O1 -6.1(11) . .
Cu2 O2 C1 C2 173.2(5) . .
O1 C1 C2 C7 106.8(8) . .
O2 C1 C2 C7 -72.6(9) . .
O1 C1 C2 C3 -16.6(11) . .
O2 C1 C2 C3 164.0(7) . .
C1 C2 C3 C4 175.5(7) . .
C7 C2 C3 C4 53.9(9) . .
C2 C3 C4 C5 -55.8(9) . .
C3 C4 C5 C6 56.8(9) . .
C3 C4 C5 C8 -178.3(6) . .
C8 C5 C6 C7 -176.7(7) . .
C4 C5 C6 C7 -56.0(9) . .
C5 C6 C7 C2 56.3(9) . .
C1 C2 C7 C6 179.6(6) . .
C3 C2 C7 C6 -54.9(9) . .
Cu2 O6 C8 O5 -2.2(11) 1_565 .
Cu2 O6 C8 C5 174.0(5) 1_565 .
Cu1 O5 C8 O6 13.3(11) 1_565 .
Cu1 O5 C8 C5 -162.9(5) 1_565 .
C6 C5 C8 O6 30.5(10) . .
C4 C5 C8 O6 -91.9(8) . .
C6 C5 C8 O5 -153.0(7) . .
C4 C5 C8 O5 84.7(8) . .
Cu2 O4 C9 O3 9.1(12) . .
Cu2 O4 C9 C10 -168.0(5) . .
Cu1 O3 C9 O4 1.8(12) . .
Cu1 O3 C9 C10 178.9(5) . .
O4 C9 C10 C15 -157.8(7) . .
O3 C9 C10 C15 24.9(10) . .
O4 C9 C10 C11 80.1(9) . .
O3 C9 C10 C11 -97.3(8) . .
C15 C10 C11 C12 57.0(9) . .
C9 C10 C11 C12 -178.0(6) . .
C10 C11 C12 C13 -58.1(9) . .
C11 C12 C13 C16 179.9(7) . .
C11 C12 C13 C14 55.7(9) . .
C16 C13 C14 C15 178.0(6) . .
C12 C13 C14 C15 -55.2(9) . .
C9 C10 C15 C14 -177.6(7) . .
C11 C10 C15 C14 -55.8(9) . .
C13 C14 C15 C10 56.5(9) . .
Cu2 O8 C16 O7 9.9(11) 1_655 .
Cu2 O8 C16 C13 -168.0(5) 1_655 .
Cu1 O7 C16 O8 0.9(12) 1_655 .
Cu1 O7 C16 C13 178.9(5) 1_655 .
C12 C13 C16 O8 -11.2(11) . .
C14 C13 C16 O8 112.5(8) . .
C12 C13 C16 O7 170.8(7) . .
C14 C13 C16 O7 -65.6(9) . .
C21 N1 C17 C18 -3.1(11) . .
Cu2 N1 C17 C18 177.7(6) . .
N1 C17 C18 C19 2.7(12) . .
C17 C18 C19 C20 -2.2(12) . .
C17 C18 C19 C24 176.8(7) . .
C18 C19 C20 C21 2.3(12) . .
C24 C19 C20 C21 -176.7(7) . .
C17 N1 C21 C20 3.2(11) . .
Cu2 N1 C21 C20 -177.6(6) . .
C19 C20 C21 N1 -2.9(12) . .
C22B C23B C24 C25B -1(2) . .
C22B C23B C24 C25 30(2) . .
C22B C23B C24 C23 -83(6) . .
C22B C23B C24 C19 -179.0(13) . .
C26B C25B C24 C23B 1(5) . .
C26B C25B C24 C25 -79(7) . .
C26B C25B C24 C23 31(5) . .
C26B C25B C24 C19 179(3) . .
C26 C25 C24 C23B -30(3) . .
C26 C25 C24 C25B 82(7) . .
C26 C25 C24 C23 0.3(13) . .
C26 C25 C24 C19 179.0(8) . .
C22 C23 C24 C23B 79(7) . .
C22 C23 C24 C25B -31(3) . .
C22 C23 C24 C25 0.5(12) . .
C22 C23 C24 C19 -178.1(8) . .
C18 C19 C24 C23B -165(3) . .
C20 C19 C24 C23B 14(3) . .
C18 C19 C24 C25B 16(3) . .
C20 C19 C24 C25B -165(3) . .
C18 C19 C24 C25 -18.4(12) . .
C20 C19 C24 C25 160.6(9) . .
C18 C19 C24 C23 160.2(9) . .
C20 C19 C24 C23 -20.8(12) . .
O10 C27 C28 C29 -104.0(10) . .
O9 C27 C28 C29 73.6(10) . .
O10 C27 C28 C30 23.8(13) . .
O9 C27 C28 C30 -158.6(8) . .
C27 C28 C29 C30 -176.6(8) . 2_665
C30 C28 C29 C30 54.8(11) . 2_665
C29 C28 C30 C29 -53.6(11) . 2_665
C27 C28 C30 C29 178.8(8) . 2_665
